data_4514930
loop_
_publ_author_name
'Jones, Christopher G.'
'Asay, Matthew'
'Kim, Lee Joon'
'Kleinsasser, Jack F.'
'Saha, Ambarneil'
'Fulton, Tyler J.'
'Berkley, Kevin R.'
'Cascio, Duilio'
'Malyutin, Andrey G.'
'Conley, Matthew P.'
'Stoltz, Brian M.'
'Lavallo, Vincent'
'Rodr\'iguez, Jos\'e A'
'Nelson, Hosea M.'

_publ_section_title
;
 Characterization of Reactive Organometallic Species via MicroED.
;
_journal_issue 9
_journal_name_full 'ACS central science'
_journal_page_first 1507
_journal_page_last 1513
_journal_paper_doi 10.1021/acscentsci.9b00403
_journal_volume 5
_journal_year 2019
_chemical_formula_sum 'C172 H288 Cl8 P8 Ru4'
_chemical_formula_weight 3291.89
_chemical_melting_point 153
_chemical_name_common 'Grubbs catalyst'
_chemical_name_systematic Benzylidene-bis(tricyclohexylphosphino)-dichlororuthenium
_space_group_crystal_system monoclinic
_space_group_IT_number 14
_space_group_name_Hall '-P 2yn'
_space_group_name_H-M_alt 'P 1 21/n 1'
_symmetry_space_group_name_Hall '-P 2yn'
_symmetry_space_group_name_H-M 'P 1 21/n 1'
_atom_sites_solution_hydrogens geom
_atom_sites_solution_primary direct
_atom_sites_solution_secondary difmap
_audit_creation_method SHELXL-2018/3
_cell_angle_alpha 90.00(3)
_cell_angle_beta 92.63(3)
_cell_angle_gamma 90.00(3)
_cell_formula_units_Z 1
_cell_length_a 9.680(2)
_cell_length_b 25.650(5)
_cell_length_c 16.080(3)
_cell_measurement_reflns_used 6682
_cell_measurement_temperature 293(2)
_cell_measurement_theta_max 36.043
_cell_measurement_theta_min 3.702
_cell_volume 3988.3(14)
_computing_cell_refinement 'XSCALE XDS'
_computing_data_collection TVIPS
_computing_data_reduction XDSCONV
_computing_molecular_graphics ShelxLe
_computing_structure_refinement 'SHELXL-2018/3 (Sheldrick, 2018)'
_computing_structure_solution 'SHELXT 2018/2 (Sheldrick, 2018)'
_diffrn_ambient_temperature 293(2)
_diffrn_detector_area_resol_mean 32
_diffrn_measured_fraction_theta_full 0.980
_diffrn_measured_fraction_theta_max 0.980
_diffrn_measurement_device_type 'Technai F-30'
_diffrn_measurement_method 'continuous rotation'
_diffrn_radiation_type '300 KeV electrons'
_diffrn_radiation_wavelength 0.01969
_diffrn_reflns_av_R_equivalents 0.1699
_diffrn_reflns_av_unetI/netI 0.1440
_diffrn_reflns_Laue_measured_fraction_full 0.980
_diffrn_reflns_Laue_measured_fraction_max 0.980
_diffrn_reflns_limit_h_max 11
_diffrn_reflns_limit_h_min -11
_diffrn_reflns_limit_k_max 30
_diffrn_reflns_limit_k_min -30
_diffrn_reflns_limit_l_max 18
_diffrn_reflns_limit_l_min -18
_diffrn_reflns_number 30939
_diffrn_reflns_point_group_measured_fraction_full 0.980
_diffrn_reflns_point_group_measured_fraction_max 0.980
_diffrn_reflns_theta_full 36.043
_diffrn_reflns_theta_max 36.043
_diffrn_reflns_theta_min 3.702
_diffrn_source 'electron microscope FEG'
_exptl_absorpt_coefficient_mu 0.000
_exptl_absorpt_correction_T_max 0.0
_exptl_absorpt_correction_T_min 0.0
_exptl_absorpt_correction_type none
_exptl_crystal_colour purple
_exptl_crystal_density_diffrn 1.371
_exptl_crystal_description 'nano crystals'
_exptl_crystal_F_000 704
_exptl_crystal_size_max 0.001
_exptl_crystal_size_mid 0.0007
_exptl_crystal_size_min 0.0005
_refine_diff_density_max 0.288
_refine_diff_density_min -0.273
_refine_diff_density_rms 0.047
_refine_ls_extinction_coef 1279(13)
_refine_ls_extinction_expression Fc^*^=kFc[1+0.001xFc^2^\l^3^/sin(2\q)]^-1/4^
_refine_ls_extinction_method 'SHELXL-2018/3 (Sheldrick 2018)'
_refine_ls_goodness_of_fit_ref 1.803
_refine_ls_hydrogen_treatment constr
_refine_ls_matrix_type full
_refine_ls_number_parameters 434
_refine_ls_number_reflns 6682
_refine_ls_number_restraints 5
_refine_ls_restrained_S_all 1.802
_refine_ls_R_factor_all 0.1882
_refine_ls_R_factor_gt 0.1595
_refine_ls_shift/su_max 0.000
_refine_ls_shift/su_mean 0.000
_refine_ls_structure_factor_coef Fsqd
_refine_ls_weighting_details 'w=1/[\s^2^(Fo^2^)+(0.1000P)^2^] where P=(Fo^2^+2Fc^2^)/3'
_refine_ls_weighting_scheme calc
_refine_ls_wR_factor_gt 0.3788
_refine_ls_wR_factor_ref 0.3997
_reflns_Friedel_coverage 0.000
_reflns_number_gt 5050
_reflns_number_total 6682
_reflns_threshold_expression 'I > 2\s(I)'
_cod_data_source_file oc9b00403_si_005.cif
_cod_data_source_block scaled_a
_cod_depositor_comments
;
The following automatic conversions were performed:

'_atom_sites_solution_primary' value 'Direct' changed to 'direct'
according to
/home/data/users/saulius/crontab/automatic-downloads/current/ACS/lib/dictionaries/cif_core.dic
dictionary named 'cif_core.dic' version 2.4.2 from 2011-04-26.

'_atom_sites_solution_secondary' value 'Difmap' changed to 'difmap'
according to
/home/data/users/saulius/crontab/automatic-downloads/current/ACS/lib/dictionaries/cif_core.dic
dictionary named 'cif_core.dic' version 2.4.2 from 2011-04-26.

Automatic conversion script
Id: cif_fix_values 4973 2017-02-22 13:04:09Z antanas 
;
_cod_database_code 4514930
_shelx_shelxl_version_number 2018/3
_shelx_space_group_comment
;
The symmetry employed for this shelxl refinement is uniquely defined
by the following loop, which should always be used as a source of
symmetry information in preference to the above space-group names.
They are only intended as comments.
;

loop_
_space_group_symop_operation_xyz
'x, y, z'
'-x+1/2, y+1/2, -z+1/2'
'-x, -y, -z'
'x-1/2, -y-1/2, z-1/2'

loop_
_atom_site_label
_atom_site_type_symbol
_atom_site_fract_x
_atom_site_fract_y
_atom_site_fract_z
_atom_site_U_iso_or_equiv
_atom_site_adp_type
_atom_site_occupancy
_atom_site_site_symmetry_order
_atom_site_calc_flag
_atom_site_refinement_flags_posn
_atom_site_refinement_flags_adp
Ru1 Ru 0.50266(13) 0.35705(7) 0.72350(9) 0.0374(5) Uani 1 1 d . .
Cl1 Cl 0.3237(4) 0.38501(17) 0.6304(2) 0.0523(10) Uani 1 1 d . .
Cl2 Cl 0.7121(3) 0.33281(17) 0.7914(2) 0.0521(10) Uani 1 1 d . .
P1 P 0.4795(3) 0.27238(16) 0.6681(2) 0.0356(9) Uani 1 1 d . .
P2 P 0.5712(3) 0.44555(16) 0.7430(2) 0.0383(9) Uani 1 1 d . .
C1 C 0.4239(7) 0.3470(3) 0.8197(5) 0.047(2) Uani 1 1 d . .
H01A H 0.486046 0.334227 0.860535 0.057 Uiso 1 1 calc R U
C2 C 0.2908(7) 0.3536(3) 0.8492(4) 0.0475(19) Uani 1 1 d D .
C3 C 0.2803(9) 0.3588(4) 0.9314(6) 0.066(3) Uani 1 1 d D .
H03A H 0.360239 0.359342 0.965742 0.079 Uiso 1 1 calc R U
C4 C 0.1613(12) 0.3629(5) 0.9643(8) 0.096(4) Uani 1 1 d D .
H04A H 0.157282 0.364392 1.021949 0.116 Uiso 1 1 calc R U
C5 C 0.0456(11) 0.3651(6) 0.9180(9) 0.123(6) Uani 1 1 d D .
H05A H -0.039267 0.369916 0.941736 0.147 Uiso 1 1 calc R U
C6 C 0.0542(9) 0.3604(6) 0.8386(11) 0.117(6) Uani 1 1 d D .
H06A H -0.027140 0.359768 0.805533 0.141 Uiso 1 1 calc R U
C7 C 0.1719(7) 0.3564(4) 0.8024(6) 0.060(2) Uani 1 1 d D .
H07A H 0.173623 0.355392 0.744606 0.072 Uiso 1 1 calc R U
C8 C 0.3084(7) 0.2500(3) 0.6379(4) 0.0409(17) Uani 1 1 d . .
H08A H 0.263588 0.280140 0.610604 0.049 Uiso 1 1 calc R U
C9 C 0.2242(8) 0.2387(4) 0.7075(5) 0.059(2) Uani 1 1 d . .
H09A H 0.233150 0.266849 0.747624 0.071 Uiso 1 1 calc R U
H09B H 0.257351 0.206991 0.734555 0.071 Uiso 1 1 calc R U
C10 C 0.0773(8) 0.2322(5) 0.6813(6) 0.066(3) Uani 1 1 d . .
H10A H 0.026198 0.222393 0.729309 0.080 Uiso 1 1 calc R U
H10B H 0.041419 0.265520 0.661392 0.080 Uiso 1 1 calc R U
C11 C 0.0536(8) 0.1943(4) 0.6178(6) 0.065(3) Uani 1 1 d . .
H11A H -0.042799 0.195578 0.598477 0.078 Uiso 1 1 calc R U
H11B H 0.071818 0.159913 0.640740 0.078 Uiso 1 1 calc R U
C12 C 0.1419(9) 0.2030(4) 0.5466(6) 0.068(3) Uani 1 1 d . .
H12A H 0.129432 0.174609 0.507078 0.082 Uiso 1 1 calc R U
H12B H 0.115330 0.235177 0.518632 0.082 Uiso 1 1 calc R U
C13 C 0.2874(9) 0.2058(4) 0.5760(6) 0.064(2) Uani 1 1 d . .
H13A H 0.345031 0.211434 0.529016 0.076 Uiso 1 1 calc R U
H13B H 0.314710 0.173112 0.602162 0.076 Uiso 1 1 calc R U
C14 C 0.5704(8) 0.2224(3) 0.7282(5) 0.048(2) Uani 1 1 d . .
H14A H 0.663891 0.236983 0.734810 0.058 Uiso 1 1 calc R U
C15 C 0.5957(19) 0.1722(6) 0.6927(7) 0.125(6) Uani 1 1 d . .
H15A H 0.627712 0.176582 0.636849 0.150 Uiso 1 1 calc R U
H15B H 0.510076 0.152516 0.688851 0.150 Uiso 1 1 calc R U
C16 C 0.7026(17) 0.1423(6) 0.7449(8) 0.113(5) Uani 1 1 d . .
H16A H 0.710543 0.107437 0.722302 0.135 Uiso 1 1 calc R U
H16B H 0.791631 0.159308 0.740967 0.135 Uiso 1 1 calc R U
C17 C 0.6700(16) 0.1385(6) 0.8329(8) 0.101(4) Uani 1 1 d . .
H17A H 0.596254 0.113291 0.838281 0.121 Uiso 1 1 calc R U
H17B H 0.750685 0.125610 0.864411 0.121 Uiso 1 1 calc R U
C18 C 0.6307(17) 0.1843(6) 0.8663(8) 0.109(5) Uani 1 1 d . .
H18A H 0.713457 0.204864 0.878091 0.131 Uiso 1 1 calc R U
H18B H 0.590900 0.176774 0.919230 0.131 Uiso 1 1 calc R U
C19 C 0.5293(8) 0.2179(4) 0.8164(5) 0.060(2) Uani 1 1 d . .
H19A H 0.437686 0.202662 0.817582 0.072 Uiso 1 1 calc R U
H19B H 0.526008 0.252288 0.841172 0.072 Uiso 1 1 calc R U
C20 C 0.5676(7) 0.2717(3) 0.5718(5) 0.0457(19) Uani 1 1 d . .
H20A H 0.567239 0.235445 0.552379 0.055 Uiso 1 1 calc R U
C21 C 0.4919(9) 0.3039(4) 0.5037(5) 0.063(3) Uani 1 1 d . .
H21A H 0.396620 0.292375 0.496873 0.075 Uiso 1 1 calc R U
H21B H 0.491728 0.340380 0.519781 0.075 Uiso 1 1 calc R U
C22 C 0.5603(11) 0.2981(5) 0.4249(6) 0.083(3) Uani 1 1 d . .
H22A H 0.555744 0.261939 0.407146 0.100 Uiso 1 1 calc R U
H22B H 0.513257 0.319179 0.382335 0.100 Uiso 1 1 calc R U
C23 C 0.7048(10) 0.3143(5) 0.4353(6) 0.072(3) Uani 1 1 d . .
H23A H 0.708500 0.351217 0.448557 0.086 Uiso 1 1 calc R U
H23B H 0.749869 0.309261 0.383235 0.086 Uiso 1 1 calc R U
C24 C 0.7816(8) 0.2843(5) 0.5030(6) 0.075(3) Uani 1 1 d . .
H24A H 0.788835 0.248033 0.486423 0.090 Uiso 1 1 calc R U
H24B H 0.874453 0.298125 0.511005 0.090 Uiso 1 1 calc R U
C25 C 0.7106(8) 0.2874(4) 0.5817(6) 0.061(2) Uani 1 1 d . .
H25A H 0.757818 0.265230 0.622709 0.074 Uiso 1 1 calc R U
H25B H 0.715218 0.322978 0.602190 0.074 Uiso 1 1 calc R U
C26 C 0.4310(8) 0.4913(3) 0.7308(5) 0.0473(19) Uani 1 1 d . .
H26A H 0.394820 0.486793 0.673359 0.057 Uiso 1 1 calc R U
C27 C 0.3141(8) 0.4815(4) 0.7822(6) 0.062(2) Uani 1 1 d . .
H27A H 0.341085 0.488369 0.839995 0.074 Uiso 1 1 calc R U
H27B H 0.287580 0.445148 0.777400 0.074 Uiso 1 1 calc R U
C28 C 0.1948(9) 0.5146(4) 0.7571(7) 0.074(3) Uani 1 1 d . .
H28A H 0.119628 0.507677 0.793343 0.089 Uiso 1 1 calc R U
H28B H 0.163425 0.505791 0.700679 0.089 Uiso 1 1 calc R U
C29 C 0.2298(13) 0.5712(5) 0.7610(8) 0.097(4) Uani 1 1 d . .
H29A H 0.151471 0.591462 0.739550 0.116 Uiso 1 1 calc R U
H29B H 0.249174 0.581274 0.818538 0.116 Uiso 1 1 calc R U
C30 C 0.3484(13) 0.5821(5) 0.7131(7) 0.087(3) Uani 1 1 d . .
H30A H 0.374409 0.618421 0.720657 0.105 Uiso 1 1 calc R U
H30B H 0.324186 0.576787 0.654529 0.105 Uiso 1 1 calc R U
C31 C 0.4690(10) 0.5483(4) 0.7380(7) 0.074(3) Uani 1 1 d . .
H31A H 0.499411 0.556065 0.794963 0.088 Uiso 1 1 calc R U
H31B H 0.545011 0.555702 0.702522 0.088 Uiso 1 1 calc R U
C32 C 0.6716(7) 0.4567(3) 0.8400(4) 0.0397(17) Uani 1 1 d . .
H32A H 0.739309 0.428259 0.842877 0.048 Uiso 1 1 calc R U
C33 C 0.5946(8) 0.4507(4) 0.9140(5) 0.056(2) Uani 1 1 d . .
H33A H 0.540282 0.419005 0.909510 0.067 Uiso 1 1 calc R U
H33B H 0.530984 0.479770 0.917882 0.067 Uiso 1 1 calc R U
C34 C 0.6839(9) 0.4485(4) 0.9907(6) 0.064(3) Uani 1 1 d . .
H34A H 0.740932 0.417477 0.989940 0.077 Uiso 1 1 calc R U
H34B H 0.626834 0.446478 1.038626 0.077 Uiso 1 1 calc R U
C35 C 0.7733(9) 0.4951(5) 0.9980(6) 0.072(3) Uani 1 1 d . .
H35A H 0.716529 0.525632 1.006748 0.086 Uiso 1 1 calc R U
H35B H 0.836892 0.491332 1.045986 0.086 Uiso 1 1 calc R U
C36 C 0.8504(9) 0.5026(4) 0.9247(6) 0.066(3) Uani 1 1 d . .
H36A H 0.914925 0.473944 0.919453 0.080 Uiso 1 1 calc R U
H36B H 0.903328 0.534593 0.930072 0.080 Uiso 1 1 calc R U
C37 C 0.7562(9) 0.5053(4) 0.8478(5) 0.058(2) Uani 1 1 d . .
H37A H 0.695708 0.535277 0.851120 0.069 Uiso 1 1 calc R U
H37B H 0.810711 0.509265 0.799120 0.069 Uiso 1 1 calc R U
C38 C 0.6840(8) 0.4644(4) 0.6666(5) 0.055(2) Uani 1 1 d . .
H38A H 0.705465 0.501179 0.677133 0.066 Uiso 1 1 calc R U
C39 C 0.6221(10) 0.4618(6) 0.5813(5) 0.083(4) Uani 1 1 d . .
H39A H 0.593882 0.426198 0.569283 0.099 Uiso 1 1 calc R U
H39B H 0.540006 0.483503 0.577755 0.099 Uiso 1 1 calc R U
C40 C 0.7157(14) 0.4787(6) 0.5196(7) 0.105(5) Uani 1 1 d . .
H40A H 0.730405 0.515942 0.525443 0.126 Uiso 1 1 calc R U
H40B H 0.673211 0.472472 0.464686 0.126 Uiso 1 1 calc R U
C41 C 0.8532(10) 0.4516(5) 0.5260(7) 0.087(4) Uani 1 1 d . .
H41A H 0.841251 0.415269 0.510492 0.105 Uiso 1 1 calc R U
H41B H 0.914926 0.467477 0.487420 0.105 Uiso 1 1 calc R U
C42 C 0.9152(11) 0.4549(6) 0.6107(7) 0.091(4) Uani 1 1 d . .
H42A H 0.998527 0.433828 0.614822 0.109 Uiso 1 1 calc R U
H42B H 0.940640 0.490695 0.623167 0.109 Uiso 1 1 calc R U
C43 C 0.8183(8) 0.4365(4) 0.6708(6) 0.064(3) Uani 1 1 d . .
H43A H 0.860281 0.440470 0.726409 0.077 Uiso 1 1 calc R U
H43B H 0.801440 0.399651 0.661580 0.077 Uiso 1 1 calc R U

loop_
_atom_site_aniso_label
_atom_site_aniso_U_11
_atom_site_aniso_U_22
_atom_site_aniso_U_33
_atom_site_aniso_U_23
_atom_site_aniso_U_13
_atom_site_aniso_U_12
Ru1 0.0294(7) 0.0439(11) 0.0389(9) -0.0016(7) 0.0007(5) -0.0013(6)
Cl1 0.0501(18) 0.057(3) 0.049(2) -0.0013(17) -0.0099(15) 0.0071(18)
Cl2 0.0295(15) 0.059(3) 0.067(2) -0.0027(19) -0.0076(15) 0.0022(16)
P1 0.0329(16) 0.039(2) 0.036(2) -0.0023(16) 0.0063(14) -0.0014(16)
P2 0.0382(17) 0.041(3) 0.036(2) -0.0043(16) 0.0029(14) -0.0057(17)
C1 0.033(3) 0.062(6) 0.046(4) 0.005(4) -0.001(3) 0.012(3)
C2 0.044(4) 0.049(5) 0.051(5) 0.009(4) 0.011(3) 0.000(4)
C3 0.055(4) 0.075(8) 0.068(6) 0.010(5) 0.022(4) 0.003(5)
C4 0.098(8) 0.088(10) 0.110(10) 0.016(7) 0.074(8) 0.021(7)
C5 0.076(8) 0.113(13) 0.188(17) 0.027(11) 0.093(11) 0.013(7)
C6 0.035(5) 0.123(13) 0.196(17) 0.058(11) 0.029(7) 0.005(6)
C7 0.036(4) 0.067(7) 0.077(6) 0.011(5) 0.004(4) 0.005(4)
C8 0.038(3) 0.048(5) 0.037(4) 0.000(3) 0.004(3) -0.006(3)
C9 0.053(4) 0.085(8) 0.040(5) 0.000(4) 0.007(3) -0.012(4)
C10 0.046(4) 0.092(8) 0.062(6) 0.002(5) 0.009(4) -0.017(5)
C11 0.039(4) 0.083(8) 0.073(6) 0.012(5) -0.005(4) -0.013(4)
C12 0.069(5) 0.076(8) 0.059(6) -0.013(5) -0.015(4) -0.017(5)
C13 0.068(5) 0.061(7) 0.061(6) -0.019(5) 0.000(4) -0.019(5)
C14 0.050(4) 0.046(5) 0.050(5) 0.008(4) 0.010(3) 0.016(4)
C15 0.230(17) 0.082(10) 0.066(8) 0.023(7) 0.032(9) 0.072(11)
C16 0.166(13) 0.078(10) 0.095(9) -0.005(7) 0.022(9) 0.061(9)
C17 0.122(10) 0.095(12) 0.084(9) 0.022(7) 0.002(7) 0.027(8)
C18 0.171(13) 0.082(10) 0.075(8) 0.016(7) 0.018(8) 0.050(9)
C19 0.056(4) 0.070(7) 0.055(5) 0.009(4) 0.011(4) 0.013(4)
C20 0.049(4) 0.045(5) 0.045(4) -0.004(3) 0.018(3) 0.000(4)
C21 0.066(5) 0.083(8) 0.040(5) 0.016(4) 0.018(4) -0.003(5)
C22 0.108(8) 0.102(10) 0.042(5) 0.008(5) 0.027(5) 0.008(7)
C23 0.083(6) 0.072(7) 0.062(6) 0.013(5) 0.033(5) 0.007(5)
C24 0.049(5) 0.095(9) 0.084(7) 0.007(6) 0.034(5) 0.006(5)
C25 0.060(5) 0.062(7) 0.063(6) 0.011(5) 0.023(4) -0.011(4)
C26 0.061(4) 0.040(5) 0.039(4) -0.004(3) -0.009(3) -0.010(4)
C27 0.051(4) 0.069(7) 0.064(6) 0.006(5) -0.002(4) 0.010(4)
C28 0.058(5) 0.071(8) 0.091(7) -0.019(6) -0.019(5) 0.023(5)
C29 0.127(9) 0.069(8) 0.090(8) -0.025(6) -0.043(7) 0.057(8)
C30 0.125(9) 0.062(8) 0.075(7) 0.000(6) 0.002(7) 0.026(7)
C31 0.092(7) 0.049(7) 0.079(7) -0.001(5) -0.002(5) -0.001(6)
C32 0.047(4) 0.031(4) 0.041(4) -0.001(3) 0.002(3) -0.009(3)
C33 0.064(5) 0.060(6) 0.042(5) -0.010(4) -0.008(4) -0.014(4)
C34 0.057(5) 0.083(8) 0.051(5) -0.006(5) -0.006(4) 0.000(5)
C35 0.063(5) 0.088(8) 0.062(6) -0.024(5) -0.020(4) -0.014(5)
C36 0.054(4) 0.076(8) 0.068(6) -0.019(5) -0.012(4) -0.030(5)
C37 0.072(5) 0.051(6) 0.050(5) -0.004(4) 0.001(4) -0.023(5)
C38 0.065(5) 0.058(6) 0.042(5) 0.002(4) 0.002(4) -0.018(4)
C39 0.078(6) 0.134(11) 0.037(5) -0.004(5) 0.005(4) -0.024(7)
C40 0.143(11) 0.125(12) 0.046(6) 0.006(6) 0.009(6) -0.044(10)
C41 0.067(6) 0.114(11) 0.085(8) -0.009(7) 0.031(6) -0.039(6)
C42 0.078(6) 0.125(12) 0.073(7) -0.007(7) 0.023(5) -0.043(7)
C43 0.056(5) 0.080(8) 0.057(6) -0.004(5) 0.013(4) -0.003(5)

loop_
_atom_type_symbol
_atom_type_description
_atom_type_scat_dispersion_real
_atom_type_scat_dispersion_imag
_atom_type_scat_source
C C 0.0000 0.0000 'International Tables Vol C Tables 4.2.6.8 and 6.1.1.4'
H H 0.0000 0.0000 'International Tables Vol C Tables 4.2.6.8 and 6.1.1.4'
Cl Cl 0.0000 0.0000 'International Tables Vol C Tables 4.2.6.8 and 6.1.1.4'
P P 0.0000 0.0000 'International Tables Vol C Tables 4.2.6.8 and 6.1.1.4'
Ru Ru 0.0000 0.0000 'International Tables Vol C Tables 4.2.6.8 and 6.1.1.4'

loop_
_geom_angle_atom_site_label_1
_geom_angle_atom_site_label_2
_geom_angle_atom_site_label_3
_geom_angle
C1 Ru1 Cl2 87.3(3)
C1 Ru1 Cl1 105.4(3)
Cl2 Ru1 Cl1 167.23(15)
C1 Ru1 P1 99.1(3)
Cl2 Ru1 P1 89.82(15)
Cl1 Ru1 P1 89.18(15)
C1 Ru1 P2 98.7(3)
Cl2 Ru1 P2 87.81(15)
Cl1 Ru1 P2 89.17(15)
P1 Ru1 P2 161.82(14)
C8 P1 C20 103.4(4)
C8 P1 C14 109.7(5)
C20 P1 C14 102.4(4)
C8 P1 Ru1 117.8(3)
C20 P1 Ru1 107.1(3)
C14 P1 Ru1 114.5(3)
C38 P2 C26 103.7(4)
C38 P2 C32 103.5(4)
C26 P2 C32 111.2(4)
C38 P2 Ru1 110.5(4)
C26 P2 Ru1 113.8(3)
C32 P2 Ru1 113.3(3)
C2 C1 Ru1 135.7(6)
C3 C2 C7 116.5(8)
C3 C2 C1 117.4(7)
C7 C2 C1 126.2(7)
C4 C3 C2 121.5(11)
C3 C4 C5 121.5(12)
C6 C5 C4 117.7(10)
C5 C6 C7 123.1(12)
C6 C7 C2 119.6(11)
C9 C8 C13 107.2(7)
C9 C8 P1 113.6(5)
C13 C8 P1 120.6(5)
C8 C9 C10 111.9(7)
C11 C10 C9 113.9(8)
C10 C11 C12 111.9(8)
C13 C12 C11 109.9(8)
C12 C13 C8 110.3(8)
C15 C14 C19 111.4(8)
C15 C14 P1 120.7(7)
C19 C14 P1 114.7(5)
C14 C15 C16 111.1(12)
C17 C16 C15 113.4(11)
C18 C17 C16 113.7(12)
C17 C18 C19 118.1(12)
C14 C19 C18 110.7(8)
C25 C20 C21 110.6(7)
C25 C20 P1 113.1(6)
C21 C20 P1 112.3(5)
C22 C21 C20 110.0(8)
C23 C22 C21 109.9(9)
C22 C23 C24 112.0(9)
C25 C24 C23 111.1(8)
C20 C25 C24 112.0(8)
C27 C26 C31 108.5(8)
C27 C26 P2 115.4(6)
C31 C26 P2 116.3(6)
C26 C27 C28 111.4(8)
C27 C28 C29 112.0(9)
C30 C29 C28 110.6(10)
C29 C30 C31 112.1(10)
C30 C31 C26 110.9(9)
C33 C32 C37 108.7(7)
C33 C32 P2 114.5(5)
C37 C32 P2 118.1(6)
C32 C33 C34 112.9(7)
C33 C34 C35 110.8(9)
C36 C35 C34 111.5(8)
C35 C36 C37 111.2(7)
C32 C37 C36 109.9(8)
C39 C38 C43 109.9(8)
C39 C38 P2 113.6(6)
C43 C38 P2 114.2(7)
C40 C39 C38 112.7(9)
C39 C40 C41 113.4(11)
C42 C41 C40 111.2(10)
C43 C42 C41 110.5(9)
C42 C43 C38 113.8(9)

loop_
_geom_bond_atom_site_label_1
_geom_bond_atom_site_label_2
_geom_bond_distance
Ru1 C1 1.774(8)
Ru1 Cl2 2.342(4)
Ru1 Cl1 2.349(4)
Ru1 P1 2.354(4)
Ru1 P2 2.382(4)
P1 C8 1.799(7)
P1 C20 1.801(7)
P1 C14 1.810(9)
P2 C38 1.748(8)
P2 C26 1.797(9)
P2 C32 1.823(8)
C1 C2 1.404(9)
C2 C3 1.337(10)
C2 C7 1.348(10)
C3 C4 1.294(11)
C4 C5 1.317(14)
C5 C6 1.289(14)
C6 C7 1.307(12)
C8 C9 1.443(9)
C8 C13 1.517(11)
C9 C10 1.474(11)
C10 C11 1.421(14)
C11 C12 1.476(12)
C12 C13 1.466(12)
C14 C15 1.434(16)
C14 C19 1.494(10)
C15 C16 1.512(18)
C16 C17 1.467(16)
C17 C18 1.353(18)
C18 C19 1.509(15)
C20 C25 1.445(11)
C20 C21 1.533(12)
C21 C22 1.464(11)
C22 C23 1.462(15)
C23 C24 1.503(14)
C24 C25 1.469(12)
C26 C27 1.453(11)
C26 C31 1.511(13)
C27 C28 1.475(12)
C28 C29 1.490(16)
C29 C30 1.440(16)
C30 C31 1.495(14)
C32 C33 1.441(10)
C32 C37 1.494(11)
C33 C34 1.474(11)
C34 C35 1.477(13)
C35 C36 1.436(13)
C36 C37 1.504(12)
C38 C39 1.473(12)
C38 C43 1.481(12)
C39 C40 1.440(14)
C40 C41 1.501(17)
C41 C42 1.466(16)
C42 C43 1.456(12)
